data_4129191
loop_
_publ_author_name
'Zhou, Zijun'
'Chen, Shuming'
'Hong, Yubiao'
'Winterling, Erik'
'Tan, Yuqi'
'Hemming, Marcel'
'Harms, Klaus'
'Houk, K. N.'
'Meggers, Eric'

_publ_section_title
;
 Non-C2-Symmetric Chiral-at-Ruthenium Catalyst for Highly Efficient
 Enantioselective Intramolecular C(sp3)--H Amidation
;
_journal_name_full 'Journal of the American Chemical Society'
_journal_paper_doi 10.1021/jacs.9b09301
_journal_year 2019
_chemical_absolute_configuration ad
_chemical_formula_moiety 'C30 H26 N6 Ru, 2(B F4), C2 H3 N'
_chemical_formula_sum 'C32 H29 B2 F8 N7 Ru'
_chemical_formula_weight 786.31
_space_group_crystal_system monoclinic
_space_group_IT_number 4
_space_group_name_Hall 'P 2yb'
_space_group_name_H-M_alt 'P 1 21 1'
_atom_sites_solution_hydrogens geom
_atom_sites_solution_primary dual
_atom_sites_solution_secondary difmap
_audit_creation_method SHELXL-2018/3
_cell_angle_alpha 90
_cell_angle_beta 98.157(3)
_cell_angle_gamma 90
_cell_formula_units_Z 2
_cell_length_a 8.3443(3)
_cell_length_b 9.1680(2)
_cell_length_c 21.3184(9)
_cell_measurement_reflns_used 44745
_cell_measurement_temperature 100(2)
_cell_measurement_theta_max 75.97
_cell_measurement_theta_min 4.19
_cell_volume 1614.37(10)
_computing_cell_refinement 'X-Area Recipe 1.33.0.0 (STOE, 2015)'
_computing_data_collection 'X-Area Pilatus3_SV 1.31.127.0 (STOE, 2016)'
_computing_data_reduction 'X-Area Integrate 1.71.0.0 (STOE, 2016) X-Area LANA 1.68.2.0 (STOE, 2016)'
_computing_molecular_graphics 'DIAMOND (Crystal Impact)'
_computing_publication_material 'X-Area 1.77'
_computing_structure_refinement 'SHELXL-2018/3 (Sheldrick, 2018)'
_computing_structure_solution 'XT V2014/1 (Bruker AXS Inc., 2014)'
_diffrn_ambient_temperature 100(2)
_diffrn_detector_area_resol_mean 5.81
_diffrn_measured_fraction_theta_full 0.992
_diffrn_measured_fraction_theta_max 0.982
_diffrn_measurement_device_type 'STOE STADIVARI'
_diffrn_measurement_method 'rotation method, \w scans'
_diffrn_radiation_type CuK\a
_diffrn_radiation_wavelength 1.54186
_diffrn_reflns_av_R_equivalents 0.1102
_diffrn_reflns_av_unetI/netI 0.0537
_diffrn_reflns_Laue_measured_fraction_full 0.992
_diffrn_reflns_Laue_measured_fraction_max 0.982
_diffrn_reflns_limit_h_max 10
_diffrn_reflns_limit_h_min -10
_diffrn_reflns_limit_k_max 11
_diffrn_reflns_limit_k_min -11
_diffrn_reflns_limit_l_max 26
_diffrn_reflns_limit_l_min -14
_diffrn_reflns_number 47544
_diffrn_reflns_point_group_measured_fraction_full 0.991
_diffrn_reflns_point_group_measured_fraction_max 0.976
_diffrn_reflns_theta_full 67.686
_diffrn_reflns_theta_max 75.779
_diffrn_reflns_theta_min 4.190
_diffrn_source 'GeniX 3D HF Cu'
_exptl_absorpt_coefficient_mu 4.667
_exptl_absorpt_correction_T_max 0.4126
_exptl_absorpt_correction_T_min 0.0258
_exptl_absorpt_correction_type multi-scan
_exptl_absorpt_process_details 'STOE LANA, absorption correction by scaling of reflection intensities.'
_exptl_crystal_colour red-orange
_exptl_crystal_density_diffrn 1.618
_exptl_crystal_density_method 'not measured'
_exptl_crystal_description block
_exptl_crystal_F_000 792
_exptl_crystal_size_max 0.32
_exptl_crystal_size_mid 0.07
_exptl_crystal_size_min 0.04
_refine_diff_density_max 1.777
_refine_diff_density_min -1.078
_refine_diff_density_rms 0.121
_refine_ls_abs_structure_details
; 
 Flack x determined using 2439 quotients [(I+)-(I-)]/[(I+)+(I-)] 
 (Parsons, Flack and Wagner, Acta Cryst. B69 (2013) 249-259). 
;
_refine_ls_abs_structure_Flack 0.005(9)
_refine_ls_extinction_method none
_refine_ls_goodness_of_fit_ref 0.995
_refine_ls_hydrogen_treatment constr
_refine_ls_matrix_type full
_refine_ls_number_parameters 502
_refine_ls_number_reflns 6575
_refine_ls_number_restraints 185
_refine_ls_restrained_S_all 0.988
_refine_ls_R_factor_all 0.0590
_refine_ls_R_factor_gt 0.0543
_refine_ls_shift/su_max 0.000
_refine_ls_shift/su_mean 0.000
_refine_ls_structure_factor_coef Fsqd
_refine_ls_weighting_details 'w=1/[\s^2^(Fo^2^)+(0.1036P)^2^] where P=(Fo^2^+2Fc^2^)/3'
_refine_ls_weighting_scheme calc
_refine_ls_wR_factor_gt 0.1341
_refine_ls_wR_factor_ref 0.1365
_reflns_Friedel_coverage 0.866
_reflns_Friedel_fraction_full 0.989
_reflns_Friedel_fraction_max 0.969
_reflns_number_gt 5786
_reflns_number_total 6575
_reflns_threshold_expression 'I > 2\s(I)'
_cod_data_source_file ja9b09301_si_004.cif
_cod_data_source_block ZZJRuH
_cod_original_sg_symbol_H-M 'P 21'
_cod_database_code 4129191
_shelx_shelxl_version_number 2018/3
_shelx_space_group_comment
; 
The symmetry employed for this shelxl refinement is uniquely defined 
by the following loop, which should always be used as a source of 
symmetry information in preference to the above space-group names. 
They are only intended as comments. 
;
_shelx_estimated_absorpt_t_min 0.317
_shelx_estimated_absorpt_t_max 0.835

loop_
_space_group_symop_operation_xyz
'x, y, z'
'-x, y+1/2, -z'

loop_
_atom_site_label
_atom_site_type_symbol
_atom_site_fract_x
_atom_site_fract_y
_atom_site_fract_z
_atom_site_U_iso_or_equiv
_atom_site_adp_type
_atom_site_occupancy
_atom_site_site_symmetry_order
_atom_site_calc_flag
_atom_site_refinement_flags_posn
_atom_site_refinement_flags_adp
_atom_site_refinement_flags_occupancy
_atom_site_disorder_assembly
_atom_site_disorder_group
Ru1 Ru 0.68130(5) 0.47458(6) 0.72672(2) 0.03407(16) Uani 1 1 d . . . . .
N1 N 0.6664(8) 0.4336(7) 0.8261(4) 0.0416(16) Uani 1 1 d . . . . .
C2 C 0.7313(10) 0.5471(11) 0.8647(5) 0.0482(19) Uani 1 1 d . . . . .
C3 C 0.7825(9) 0.6701(10) 0.8308(4) 0.0428(18) Uani 1 1 d . . . . .
C4 C 0.7657(8) 0.6612(8) 0.7627(4) 0.0348(15) Uani 1 1 d . . . . .
C5 C 0.8063(10) 0.7928(9) 0.7354(5) 0.0426(18) Uani 1 1 d . . . . .
H5 H 0.798994 0.798691 0.690621 0.051 Uiso 1 1 calc R U . . .
C6 C 0.8567(11) 0.9144(11) 0.7712(5) 0.049(2) Uani 1 1 d . . . . .
H6 H 0.879006 1.001220 0.749721 0.059 Uiso 1 1 calc R U . . .
N7 N 0.8754(9) 0.9159(9) 0.8336(4) 0.0497(18) Uani 1 1 d . . . . .
C8 C 0.8400(10) 0.7929(11) 0.8665(4) 0.048(2) Uani 1 1 d . . . . .
C9 C 0.8556(12) 0.7882(11) 0.9341(5) 0.055(2) Uani 1 1 d . . . . .
H9 H 0.901547 0.869234 0.958014 0.066 Uiso 1 1 calc R U . . .
C10 C 0.8068(13) 0.6717(13) 0.9647(5) 0.060(3) Uani 1 1 d . . . . .
H10 H 0.817736 0.672079 1.009667 0.072 Uiso 1 1 calc R U . . .
C11 C 0.7380(13) 0.5459(12) 0.9299(5) 0.057(2) Uani 1 1 d . . . . .
C12 C 0.6740(15) 0.4236(13) 0.9590(6) 0.065(3) Uani 1 1 d . . . . .
H12 H 0.676065 0.418973 1.003666 0.078 Uiso 1 1 calc R U . . .
C13 C 0.6094(14) 0.3126(13) 0.9204(5) 0.064(3) Uani 1 1 d . . . . .
H13 H 0.564453 0.229612 0.938161 0.076 Uiso 1 1 calc R U . . .
C14 C 0.6095(12) 0.3214(11) 0.8549(5) 0.054(2) Uani 1 1 d . . . . .
H14 H 0.566006 0.241611 0.829609 0.065 Uiso 1 1 calc R U . . .
C15 C 0.9308(14) 1.0513(13) 0.8701(6) 0.065(3) Uani 1 1 d . . . . .
H15A H 0.850056 1.079254 0.897054 0.098 Uiso 1 1 calc R U . . .
H15B H 0.943884 1.130558 0.840404 0.098 Uiso 1 1 calc R U . . .
H15C H 1.034581 1.032263 0.896563 0.098 Uiso 1 1 calc R U . . .
N16 N 0.4592(7) 0.5677(7) 0.7087(3) 0.0360(14) Uani 1 1 d . . . . .
C17 C 0.4233(9) 0.6302(8) 0.6492(4) 0.0379(16) Uani 1 1 d . . . . .
C18 C 0.5528(9) 0.6198(8) 0.6119(4) 0.0376(16) Uani 1 1 d . . . . .
C19 C 0.6936(9) 0.5400(8) 0.6402(3) 0.0338(14) Uani 1 1 d . . . . .
C20 C 0.8135(10) 0.5334(9) 0.5997(4) 0.0412(17) Uani 1 1 d . . . . .
H20 H 0.908586 0.477558 0.612183 0.049 Uiso 1 1 calc R U . . .
C21 C 0.7962(11) 0.6060(9) 0.5424(4) 0.0438(18) Uani 1 1 d . . . . .
H21 H 0.883034 0.601856 0.518118 0.053 Uiso 1 1 calc R U . . .
N22 N 0.6634(9) 0.6823(8) 0.5191(3) 0.0448(15) Uani 1 1 d . . . . .
C23 C 0.5327(10) 0.6889(9) 0.5523(4) 0.0423(17) Uani 1 1 d . . . . .
C24 C 0.3857(12) 0.7611(11) 0.5296(5) 0.052(2) Uani 1 1 d . . . . .
H24 H 0.373257 0.806474 0.489186 0.063 Uiso 1 1 calc R U . . .
C25 C 0.2629(11) 0.7663(10) 0.5647(5) 0.054(2) Uani 1 1 d . . . . .
H25 H 0.164446 0.812863 0.547733 0.064 Uiso 1 1 calc R U . . .
C26 C 0.2778(10) 0.7028(10) 0.6272(5) 0.048(2) Uani 1 1 d . . . . .
C27 C 0.1604(10) 0.7119(10) 0.6681(6) 0.053(2) Uani 1 1 d . . . . .
H27 H 0.059490 0.758237 0.654755 0.064 Uiso 1 1 calc R U . . .
C28 C 0.1928(10) 0.6541(12) 0.7262(5) 0.051(2) Uani 1 1 d . . . . .
H28 H 0.114343 0.659283 0.754391 0.061 Uiso 1 1 calc R U . . .
C29 C 0.3438(10) 0.5851(10) 0.7460(5) 0.0446(18) Uani 1 1 d . . . . .
H29 H 0.364541 0.549057 0.788114 0.054 Uiso 1 1 calc R U . . .
C30 C 0.6602(14) 0.7676(13) 0.4603(5) 0.059(2) Uani 1 1 d . . . . .
H30A H 0.569909 0.734528 0.429064 0.089 Uiso 1 1 calc R U . . .
H30B H 0.762259 0.753740 0.443316 0.089 Uiso 1 1 calc R U . . .
H30C H 0.646200 0.871206 0.469447 0.089 Uiso 1 1 calc R U . . .
N31 N 0.8988(7) 0.3786(7) 0.7353(3) 0.0332(13) Uani 1 1 d . . . . .
C32 C 1.0190(11) 0.3161(10) 0.7388(4) 0.0473(19) Uani 1 1 d . . . . .
C33 C 1.1714(12) 0.2330(15) 0.7444(7) 0.071(3) Uani 1 1 d . . . . .
H33A H 1.248897 0.284609 0.721873 0.107 Uiso 1 1 calc R U . . .
H33B H 1.150233 0.135963 0.725746 0.107 Uiso 1 1 calc R U . . .
H33C H 1.216383 0.223149 0.789190 0.107 Uiso 1 1 calc R U . . .
N34 N 0.5818(8) 0.2667(7) 0.7021(3) 0.0368(14) Uani 1 1 d . . . . .
C35 C 0.5309(10) 0.1519(9) 0.6910(4) 0.0413(17) Uani 1 1 d . . . . .
C36 C 0.4626(11) 0.0063(9) 0.6747(5) 0.052(2) Uani 1 1 d . . . . .
H36A H 0.472948 -0.054355 0.712945 0.077 Uiso 1 1 calc R U . . .
H36B H 0.521382 -0.039382 0.643236 0.077 Uiso 1 1 calc R U . . .
H36C H 0.347966 0.015798 0.657218 0.077 Uiso 1 1 calc R U . . .
N37 N 0.1052(18) 0.3708(15) 0.8896(6) 0.099(4) Uani 1 1 d . . . . .
C38 C 0.1771(14) 0.4637(19) 0.9124(5) 0.068(2) Uani 1 1 d . . . . .
C39 C 0.2699(19) 0.5755(17) 0.9496(9) 0.102(5) Uani 1 1 d . . . . .
H39A H 0.330291 0.531434 0.987706 0.154 Uiso 1 1 calc R U . . .
H39B H 0.196242 0.650077 0.961974 0.154 Uiso 1 1 calc R U . . .
H39C H 0.345849 0.620551 0.924305 0.154 Uiso 1 1 calc R U . . .
B1 B 0.1081(15) 0.5576(12) 0.4102(5) 0.053(2) Uani 1 1 d . . . . .
F1 F 0.0322(15) 0.5145(9) 0.3532(4) 0.123(4) Uani 1 1 d . . . . .
F2 F 0.2711(10) 0.5622(10) 0.4112(5) 0.105(3) Uani 1 1 d . . . . .
F3 F 0.0525(9) 0.6938(8) 0.4251(3) 0.0740(18) Uani 1 1 d . . . . .
F4 F 0.0735(7) 0.4616(11) 0.4570(3) 0.0724(18) Uani 1 1 d . . . . .
B2 B 0.392(2) -0.052(3) 0.8620(10) 0.062(6) Uani 0.589(16) 1 d D U P A 1
F5 F 0.504(2) -0.017(2) 0.8235(9) 0.083(5) Uani 0.589(16) 1 d D U P A 1
F6 F 0.474(2) -0.148(3) 0.9054(10) 0.142(10) Uani 0.589(16) 1 d D U P A 1
F7 F 0.3443(17) 0.0623(16) 0.8964(7) 0.089(5) Uani 0.589(16) 1 d D U P A 1
F8 F 0.2617(18) -0.111(3) 0.8304(11) 0.155(9) Uani 0.589(16) 1 d D U P A 1
B2A B 0.421(4) -0.075(3) 0.8652(12) 0.055(7) Uani 0.411(16) 1 d D U P A 2
F5A F 0.445(5) 0.017(4) 0.8169(14) 0.135(13) Uani 0.411(16) 1 d D U P A 2
F6A F 0.521(2) -0.020(3) 0.9180(7) 0.082(5) Uani 0.411(16) 1 d D U P A 2
F7A F 0.267(2) -0.064(4) 0.8799(13) 0.139(12) Uani 0.411(16) 1 d D U P A 2
F8A F 0.443(3) -0.214(2) 0.8556(14) 0.116(9) Uani 0.411(16) 1 d D U P A 2

loop_
_atom_site_aniso_label
_atom_site_aniso_U_11
_atom_site_aniso_U_22
_atom_site_aniso_U_33
_atom_site_aniso_U_23
_atom_site_aniso_U_13
_atom_site_aniso_U_12
Ru1 0.0307(2) 0.0400(2) 0.0320(3) -0.0020(3) 0.00642(15) 0.0003(3)
N1 0.035(3) 0.050(4) 0.042(4) -0.001(3) 0.010(3) 0.003(2)
C2 0.039(4) 0.061(5) 0.045(5) -0.005(4) 0.010(4) 0.004(4)
C3 0.040(4) 0.055(5) 0.035(4) -0.012(3) 0.009(3) 0.004(3)
C4 0.030(3) 0.038(4) 0.037(4) -0.011(3) 0.007(3) 0.002(3)
C5 0.043(4) 0.037(4) 0.049(5) -0.004(3) 0.011(3) -0.004(3)
C6 0.047(4) 0.050(4) 0.052(6) -0.001(4) 0.013(4) -0.001(4)
N7 0.042(4) 0.051(4) 0.056(5) -0.014(3) 0.010(3) -0.002(3)
C8 0.037(4) 0.063(5) 0.043(5) -0.012(4) 0.000(3) 0.006(4)
C9 0.061(5) 0.058(5) 0.042(5) -0.015(4) -0.006(4) 0.009(4)
C10 0.069(6) 0.070(6) 0.036(5) -0.007(4) -0.005(4) 0.017(5)
C11 0.059(5) 0.063(5) 0.047(6) 0.000(5) 0.004(5) 0.008(5)
C12 0.074(6) 0.078(7) 0.044(6) 0.006(4) 0.017(5) 0.013(5)
C13 0.069(6) 0.070(6) 0.054(7) 0.011(5) 0.014(5) -0.004(5)
C14 0.052(5) 0.061(5) 0.052(6) -0.001(4) 0.011(4) 0.000(4)
C15 0.067(6) 0.063(6) 0.067(8) -0.024(5) 0.012(5) -0.011(5)
N16 0.027(3) 0.034(3) 0.047(4) -0.004(3) 0.005(3) 0.000(2)
C17 0.035(3) 0.036(3) 0.040(4) -0.004(3) -0.003(3) 0.002(3)
C18 0.039(4) 0.038(4) 0.035(4) -0.005(3) 0.000(3) 0.001(3)
C19 0.039(3) 0.037(3) 0.024(4) -0.002(3) -0.002(3) -0.002(3)
C20 0.042(4) 0.048(4) 0.033(4) -0.002(3) 0.003(3) 0.006(3)
C21 0.053(4) 0.050(4) 0.030(4) -0.007(3) 0.011(3) 0.000(4)
N22 0.060(4) 0.049(4) 0.025(4) -0.004(3) 0.003(3) 0.002(3)
C23 0.049(4) 0.043(4) 0.033(4) -0.009(3) -0.002(3) 0.001(3)
C24 0.058(5) 0.051(5) 0.043(6) -0.004(4) -0.011(4) 0.004(4)
C25 0.043(4) 0.050(5) 0.061(6) -0.007(4) -0.014(4) 0.009(4)
C26 0.034(4) 0.046(4) 0.060(6) -0.009(4) -0.002(4) 0.002(3)
C27 0.030(4) 0.046(4) 0.082(7) -0.007(4) 0.001(4) -0.002(3)
C28 0.034(4) 0.055(6) 0.068(7) -0.002(4) 0.016(4) -0.002(4)
C29 0.041(4) 0.050(4) 0.047(5) -0.005(4) 0.019(4) -0.002(3)
C30 0.082(7) 0.064(6) 0.031(5) 0.004(4) 0.002(5) 0.004(5)
N31 0.024(3) 0.039(3) 0.037(4) 0.003(2) 0.005(2) 0.006(2)
C32 0.052(5) 0.051(5) 0.040(5) 0.001(4) 0.011(4) -0.007(4)
C33 0.043(5) 0.067(7) 0.105(11) 0.004(7) 0.011(6) 0.008(5)
N34 0.037(3) 0.046(4) 0.029(3) -0.001(3) 0.008(3) 0.003(3)
C35 0.042(4) 0.051(5) 0.033(4) 0.000(3) 0.011(3) 0.002(3)
C36 0.053(4) 0.055(7) 0.049(5) -0.003(4) 0.014(4) -0.006(3)
N37 0.136(11) 0.073(7) 0.077(8) -0.003(6) -0.026(8) -0.002(7)
C38 0.080(6) 0.067(6) 0.055(5) 0.003(8) 0.004(4) 0.000(8)
C39 0.092(10) 0.081(9) 0.140(16) -0.038(10) 0.034(10) -0.016(8)
B1 0.070(6) 0.048(6) 0.043(6) -0.006(4) 0.016(5) -0.015(5)
F1 0.221(12) 0.082(6) 0.056(5) -0.011(4) -0.013(6) -0.020(6)
F2 0.100(5) 0.106(6) 0.128(8) -0.029(5) 0.082(6) -0.021(5)
F3 0.093(5) 0.067(4) 0.063(4) -0.006(3) 0.013(4) -0.002(3)
F4 0.059(3) 0.082(5) 0.078(4) 0.025(5) 0.014(3) -0.013(4)
B2 0.050(9) 0.084(14) 0.054(11) 0.016(8) 0.020(7) 0.009(8)
F5 0.111(10) 0.072(7) 0.080(11) 0.016(9) 0.061(9) 0.015(10)
F6 0.131(13) 0.17(2) 0.137(17) 0.096(16) 0.067(12) 0.071(15)
F7 0.088(9) 0.105(9) 0.083(10) -0.025(7) 0.044(7) -0.022(7)
F8 0.072(8) 0.22(2) 0.173(18) -0.129(15) 0.016(9) -0.003(9)
B2A 0.060(13) 0.060(11) 0.044(13) 0.006(10) 0.007(10) 0.005(11)
F5A 0.17(3) 0.17(3) 0.062(13) 0.059(19) 0.031(16) 0.03(2)
F6A 0.117(11) 0.070(10) 0.055(8) -0.010(11) 0.002(7) -0.009(14)
F7A 0.072(10) 0.23(3) 0.12(2) -0.02(2) 0.031(11) 0.015(14)
F8A 0.122(17) 0.078(10) 0.13(2) -0.039(11) -0.045(14) 0.022(11)

loop_
_atom_type_symbol
_atom_type_description
_atom_type_scat_dispersion_real
_atom_type_scat_dispersion_imag
_atom_type_scat_source
C C 0.0181 0.0091 'International Tables Vol C Tables 4.2.6.8 and 6.1.1.4'
H H 0.0000 0.0000 'International Tables Vol C Tables 4.2.6.8 and 6.1.1.4'
B B 0.0090 0.0039 'International Tables Vol C Tables 4.2.6.8 and 6.1.1.4'
N N 0.0311 0.0180 'International Tables Vol C Tables 4.2.6.8 and 6.1.1.4'
F F 0.0727 0.0534 'International Tables Vol C Tables 4.2.6.8 and 6.1.1.4'
Ru Ru 0.0552 3.2960 'International Tables Vol C Tables 4.2.6.8 and 6.1.1.4'

loop_
_geom_angle_atom_site_label_1
_geom_angle_atom_site_label_2
_geom_angle_atom_site_label_3
_geom_angle
C19 Ru1 C4 92.1(3)
C19 Ru1 N31 93.0(3)
C4 Ru1 N31 94.4(3)
C19 Ru1 N16 82.0(3)
C4 Ru1 N16 88.6(3)
N31 Ru1 N16 174.3(3)
C19 Ru1 N34 96.5(3)
C4 Ru1 N34 171.2(3)
N31 Ru1 N34 86.8(3)
N16 Ru1 N34 90.9(2)
C19 Ru1 N1 172.1(3)
C4 Ru1 N1 80.6(3)
N31 Ru1 N1 90.7(3)
N16 Ru1 N1 94.6(3)
N34 Ru1 N1 90.6(3)
C14 N1 C2 116.3(9)
C14 N1 Ru1 131.5(7)
C2 N1 Ru1 112.2(6)
C11 C2 N1 123.1(9)
C11 C2 C3 122.7(9)
N1 C2 C3 114.1(8)
C8 C3 C2 117.3(9)
C8 C3 C4 124.6(9)
C2 C3 C4 118.0(8)
C5 C4 C3 112.0(7)
C5 C4 Ru1 133.1(7)
C3 C4 Ru1 114.9(6)
C6 C5 C4 122.6(9)
C6 C5 H5 118.7
C4 C5 H5 118.7
N7 C6 C5 123.3(9)
N7 C6 H6 118.4
C5 C6 H6 118.4
C6 N7 C8 120.1(8)
C6 N7 C15 121.0(9)
C8 N7 C15 118.9(9)
N7 C8 C3 117.4(9)
N7 C8 C9 122.7(9)
C3 C8 C9 119.9(9)
C10 C9 C8 121.5(9)
C10 C9 H9 119.3
C8 C9 H9 119.3
C9 C10 C11 120.7(10)
C9 C10 H10 119.6
C11 C10 H10 119.6
C2 C11 C12 118.8(10)
C2 C11 C10 117.7(10)
C12 C11 C10 123.5(10)
C13 C12 C11 117.6(10)
C13 C12 H12 121.2
C11 C12 H12 121.2
C12 C13 C14 120.1(10)
C12 C13 H13 120.0
C14 C13 H13 120.0
N1 C14 C13 124.1(10)
N1 C14 H14 117.9
C13 C14 H14 117.9
N7 C15 H15A 109.5
N7 C15 H15B 109.5
H15A C15 H15B 109.5
N7 C15 H15C 109.5
H15A C15 H15C 109.5
H15B C15 H15C 109.5
C29 N16 C17 114.4(7)
C29 N16 Ru1 130.6(6)
C17 N16 Ru1 114.9(5)
N16 C17 C26 124.5(8)
N16 C17 C18 113.5(6)
C26 C17 C18 122.0(8)
C23 C18 C17 117.9(7)
C23 C18 C19 126.2(7)
C17 C18 C19 115.9(7)
C20 C19 C18 111.9(7)
C20 C19 Ru1 134.4(6)
C18 C19 Ru1 113.6(5)
C21 C20 C19 121.7(8)
C21 C20 H20 119.2
C19 C20 H20 119.2
N22 C21 C20 123.8(8)
N22 C21 H21 118.1
C20 C21 H21 118.1
C21 N22 C23 120.0(7)
C21 N22 C30 120.4(8)
C23 N22 C30 119.4(8)
N22 C23 C18 116.2(7)
N22 C23 C24 123.6(9)
C18 C23 C24 120.3(8)
C25 C24 C23 121.1(10)
C25 C24 H24 119.5
C23 C24 H24 119.5
C24 C25 C26 121.5(8)
C24 C25 H25 119.2
C26 C25 H25 119.2
C27 C26 C17 117.8(9)
C27 C26 C25 125.0(8)
C17 C26 C25 117.2(8)
C28 C27 C26 119.0(8)
C28 C27 H27 120.5
C26 C27 H27 120.5
C27 C28 C29 120.3(8)
C27 C28 H28 119.9
C29 C28 H28 119.9
N16 C29 C28 124.0(9)
N16 C29 H29 118.0
C28 C29 H29 118.0
N22 C30 H30A 109.5
N22 C30 H30B 109.5
H30A C30 H30B 109.5
N22 C30 H30C 109.5
H30A C30 H30C 109.5
H30B C30 H30C 109.5
C32 N31 Ru1 176.0(7)
N31 C32 C33 178.5(11)
C32 C33 H33A 109.5
C32 C33 H33B 109.5
H33A C33 H33B 109.5
C32 C33 H33C 109.5
H33A C33 H33C 109.5
H33B C33 H33C 109.5
C35 N34 Ru1 177.4(7)
N34 C35 C36 178.2(10)
C35 C36 H36A 109.5
C35 C36 H36B 109.5
H36A C36 H36B 109.5
C35 C36 H36C 109.5
H36A C36 H36C 109.5
H36B C36 H36C 109.5
N37 C38 C39 172.8(16)
C38 C39 H39A 109.5
C38 C39 H39B 109.5
H39A C39 H39B 109.5
C38 C39 H39C 109.5
H39A C39 H39C 109.5
H39B C39 H39C 109.5
F1 B1 F2 111.4(11)
F1 B1 F3 109.9(10)
F2 B1 F3 109.6(9)
F1 B1 F4 110.0(9)
F2 B1 F4 108.5(10)
F3 B1 F4 107.3(9)
F8 B2 F5 112(2)
F8 B2 F7 107.6(18)
F5 B2 F7 115(2)
F8 B2 F6 112(2)
F5 B2 F6 103.9(18)
F7 B2 F6 106.3(19)
F8A B2A F5A 116(3)
F8A B2A F7A 105(3)
F5A B2A F7A 112(3)
F8A B2A F6A 113(3)
F5A B2A F6A 105(3)
F7A B2A F6A 105(2)

loop_
_geom_bond_atom_site_label_1
_geom_bond_atom_site_label_2
_geom_bond_distance
Ru1 C19 1.956(8)
Ru1 C4 1.964(7)
Ru1 N31 2.002(5)
Ru1 N16 2.027(6)
Ru1 N34 2.115(7)
Ru1 N1 2.172(8)
N1 C14 1.321(12)
N1 C2 1.389(12)
C2 C11 1.383(15)
C2 C3 1.437(13)
C3 C8 1.405(12)
C3 C4 1.441(11)
C4 C5 1.401(11)
C5 C6 1.382(13)
C5 H5 0.9500
C6 N7 1.318(13)
C6 H6 0.9500
N7 C8 1.382(13)
N7 C15 1.502(12)
C8 C9 1.430(13)
C9 C10 1.344(16)
C9 H9 0.9500
C10 C11 1.446(16)
C10 H10 0.9500
C11 C12 1.422(15)
C12 C13 1.370(17)
C12 H12 0.9500
C13 C14 1.399(15)
C13 H13 0.9500
C14 H14 0.9500
C15 H15A 0.9800
C15 H15B 0.9800
C15 H15C 0.9800
N16 C29 1.342(10)
N16 C17 1.384(11)
C17 C26 1.406(11)
C17 C18 1.433(11)
C18 C23 1.408(12)
C18 C19 1.441(10)
C19 C20 1.413(11)
C20 C21 1.379(12)
C20 H20 0.9500
C21 N22 1.345(11)
C21 H21 0.9500
N22 C23 1.384(11)
N22 C30 1.474(12)
C23 C24 1.417(12)
C24 C25 1.352(14)
C24 H24 0.9500
C25 C26 1.444(15)
C25 H25 0.9500
C26 C27 1.403(14)
C27 C28 1.340(15)
C27 H27 0.9500
C28 C29 1.419(13)
C28 H28 0.9500
C29 H29 0.9500
C30 H30A 0.9800
C30 H30B 0.9800
C30 H30C 0.9800
N31 C32 1.149(11)
C32 C33 1.472(13)
C33 H33A 0.9800
C33 H33B 0.9800
C33 H33C 0.9800
N34 C35 1.147(12)
C35 C36 1.473(12)
C36 H36A 0.9800
C36 H36B 0.9800
C36 H36C 0.9800
N37 C38 1.113(19)
C38 C39 1.45(2)
C39 H39A 0.9800
C39 H39B 0.9800
C39 H39C 0.9800
B1 F1 1.348(13)
B1 F2 1.358(14)
B1 F3 1.385(13)
B1 F4 1.390(13)
B2 F8 1.31(2)
B2 F5 1.365(19)
B2 F7 1.37(3)
B2 F6 1.38(3)
B2A F8A 1.31(3)
B2A F5A 1.36(2)
B2A F7A 1.37(3)
B2A F6A 1.40(3)

loop_
_geom_torsion_atom_site_label_1
_geom_torsion_atom_site_label_2
_geom_torsion_atom_site_label_3
_geom_torsion_atom_site_label_4
_geom_torsion
C14 N1 C2 C11 0.1(12)
Ru1 N1 C2 C11 -179.1(7)
C14 N1 C2 C3 -176.5(8)
Ru1 N1 C2 C3 4.3(8)
C11 C2 C3 C8 -0.5(13)
N1 C2 C3 C8 176.1(7)
C11 C2 C3 C4 -178.1(8)
N1 C2 C3 C4 -1.5(11)
C8 C3 C4 C5 -2.8(11)
C2 C3 C4 C5 174.6(7)
C8 C3 C4 Ru1 -179.8(6)
C2 C3 C4 Ru1 -2.4(9)
C3 C4 C5 C6 0.2(11)
Ru1 C4 C5 C6 176.5(6)
C4 C5 C6 N7 2.1(14)
C5 C6 N7 C8 -1.7(13)
C5 C6 N7 C15 179.9(9)
C6 N7 C8 C3 -0.8(12)
C15 N7 C8 C3 177.6(8)
C6 N7 C8 C9 -179.1(8)
C15 N7 C8 C9 -0.7(13)
C2 C3 C8 N7 -174.2(7)
C4 C3 C8 N7 3.2(12)
C2 C3 C8 C9 4.2(12)
C4 C3 C8 C9 -178.4(8)
N7 C8 C9 C10 174.0(9)
C3 C8 C9 C10 -4.3(14)
C8 C9 C10 C11 0.6(15)
N1 C2 C11 C12 -0.7(14)
C3 C2 C11 C12 175.6(9)
N1 C2 C11 C10 -179.3(8)
C3 C2 C11 C10 -3.0(14)
C9 C10 C11 C2 2.9(15)
C9 C10 C11 C12 -175.6(10)
C2 C11 C12 C13 0.3(16)
C10 C11 C12 C13 178.8(10)
C11 C12 C13 C14 0.7(17)
C2 N1 C14 C13 1.0(14)
Ru1 N1 C14 C13 179.9(8)
C12 C13 C14 N1 -1.4(17)
C29 N16 C17 C26 -1.9(11)
Ru1 N16 C17 C26 -178.8(6)
C29 N16 C17 C18 175.6(7)
Ru1 N16 C17 C18 -1.3(8)
N16 C17 C18 C23 -175.7(7)
C26 C17 C18 C23 1.8(11)
N16 C17 C18 C19 3.4(10)
C26 C17 C18 C19 -179.0(7)
C23 C18 C19 C20 -1.9(11)
C17 C18 C19 C20 179.0(7)
C23 C18 C19 Ru1 175.0(6)
C17 C18 C19 Ru1 -4.0(9)
C18 C19 C20 C21 4.4(11)
Ru1 C19 C20 C21 -171.7(7)
C19 C20 C21 N22 -3.2(14)
C20 C21 N22 C23 -1.3(13)
C20 C21 N22 C30 174.5(9)
C21 N22 C23 C18 3.6(11)
C30 N22 C23 C18 -172.2(8)
C21 N22 C23 C24 -176.9(8)
C30 N22 C23 C24 7.3(13)
C17 C18 C23 N22 177.0(7)
C19 C18 C23 N22 -2.0(12)
C17 C18 C23 C24 -2.4(12)
C19 C18 C23 C24 178.5(8)
N22 C23 C24 C25 -178.8(9)
C18 C23 C24 C25 0.6(14)
C23 C24 C25 C26 1.9(15)
N16 C17 C26 C27 -0.4(12)
C18 C17 C26 C27 -177.7(8)
N16 C17 C26 C25 177.8(8)
C18 C17 C26 C25 0.5(12)
C24 C25 C26 C27 175.6(9)
C24 C25 C26 C17 -2.4(14)
C17 C26 C27 C28 1.3(13)
C25 C26 C27 C28 -176.7(9)
C26 C27 C28 C29 0.1(15)
C17 N16 C29 C28 3.4(12)
Ru1 N16 C29 C28 179.7(7)
C27 C28 C29 N16 -2.7(15)
